data_7712654
loop_
_publ_author_name
'Jiang, Xiue'
'Yang, Yalin'
'Du, Huiying'
'Yang, Bo'
'Tang, Pengfei'
'Wu, Bo'
'Ma, Congming'

_publ_section_title
;
 Triazene Bridged Energetic Materials Based on Nitrotriazole: Synthesis,
 Characterization and Laser Ignited Combustion Performance
;
_journal_name_full 'Dalton Transactions'
_journal_paper_doi 10.1039/D2DT04007G
_journal_year 2023
_chemical_formula_sum 'C4 H7 N11 O6'
_chemical_formula_weight 305.21
_space_group_crystal_system monoclinic
_space_group_IT_number 14
_space_group_name_Hall '-P 2ybc'
_space_group_name_H-M_alt 'P 1 21/c 1'
_atom_sites_solution_hydrogens mixed
_audit_creation_method SHELXL-2018/3
_audit_update_record
;
2022-12-12 deposited with the CCDC.	2023-03-17 downloaded from the CCDC.
;
_cell_angle_alpha 90
_cell_angle_beta 101.482(2)
_cell_angle_gamma 90
_cell_formula_units_Z 4
_cell_length_a 10.4637(5)
_cell_length_b 16.3279(7)
_cell_length_c 6.8604(3)
_cell_measurement_reflns_used 9881
_cell_measurement_temperature 146(2)
_cell_measurement_theta_max 27.51
_cell_measurement_theta_min 2.49
_cell_volume 1148.64(9)
_computing_cell_refinement 'Bruker SAINT'
_computing_data_collection 'Bruker APEX2'
_computing_data_reduction 'Bruker SAINT'
_computing_molecular_graphics 'Bruker SHELXTL'
_computing_publication_material 'Bruker SHELXTL'
_computing_structure_refinement 'SHELXL-2018/3 (Sheldrick, 2018)'
_computing_structure_solution 'SHELXS-97 (Sheldrick 2008)'
_diffrn_ambient_temperature 146(2)
_diffrn_measured_fraction_theta_full 1.000
_diffrn_measured_fraction_theta_max 0.999
_diffrn_measurement_device_type 'Bruker APEX-II CCD'
_diffrn_measurement_method '\f and \w scans'
_diffrn_radiation_type MoK\a
_diffrn_radiation_wavelength 0.71073
_diffrn_reflns_av_R_equivalents 0.0495
_diffrn_reflns_av_unetI/netI 0.0225
_diffrn_reflns_Laue_measured_fraction_full 1.000
_diffrn_reflns_Laue_measured_fraction_max 0.999
_diffrn_reflns_limit_h_max 13
_diffrn_reflns_limit_h_min -13
_diffrn_reflns_limit_k_max 21
_diffrn_reflns_limit_k_min -21
_diffrn_reflns_limit_l_max 8
_diffrn_reflns_limit_l_min -8
_diffrn_reflns_number 34305
_diffrn_reflns_point_group_measured_fraction_full 1.000
_diffrn_reflns_point_group_measured_fraction_max 0.999
_diffrn_reflns_theta_full 25.242
_diffrn_reflns_theta_max 27.504
_diffrn_reflns_theta_min 2.345
_exptl_absorpt_coefficient_mu 0.161
_exptl_absorpt_correction_type none
_exptl_crystal_colour yellow
_exptl_crystal_density_diffrn 1.765
_exptl_crystal_description block
_exptl_crystal_F_000 624
_exptl_crystal_size_max 0.140
_exptl_crystal_size_mid 0.130
_exptl_crystal_size_min 0.120
_refine_diff_density_max 0.266
_refine_diff_density_min -0.313
_refine_diff_density_rms 0.047
_refine_ls_extinction_method none
_refine_ls_goodness_of_fit_ref 1.037
_refine_ls_hydrogen_treatment constr
_refine_ls_matrix_type full
_refine_ls_number_parameters 190
_refine_ls_number_reflns 2636
_refine_ls_number_restraints 0
_refine_ls_restrained_S_all 1.037
_refine_ls_R_factor_all 0.0376
_refine_ls_R_factor_gt 0.0312
_refine_ls_shift/su_max 0.001
_refine_ls_shift/su_mean 0.000
_refine_ls_structure_factor_coef Fsqd
_refine_ls_weighting_details 'w=1/[\s^2^(Fo^2^)+(0.0511P)^2^+0.3231P] where P=(Fo^2^+2Fc^2^)/3'
_refine_ls_weighting_scheme calc
_refine_ls_wR_factor_gt 0.0855
_refine_ls_wR_factor_ref 0.0890
_reflns_Friedel_coverage 0.000
_reflns_number_gt 2246
_reflns_number_total 2636
_reflns_threshold_expression 'I > 2\s(I)'
_cod_data_source_file d2dt04007g2.cif
_cod_data_source_block 1
_cod_original_sg_symbol_H-M 'P 21/c'
_cod_database_code 7712654
_shelx_shelxl_version_number 2018/3
_shelx_space_group_comment
;
The symmetry employed for this shelxl refinement is uniquely defined
by the following loop, which should always be used as a source of
symmetry information in preference to the above space-group names.
They are only intended as comments.
;
_shelx_estimated_absorpt_t_min 0.978
_shelx_estimated_absorpt_t_max 0.981

loop_
_space_group_symop_operation_xyz
'x, y, z'
'-x, y+1/2, -z+1/2'
'-x, -y, -z'
'x, -y-1/2, z-1/2'

loop_
_atom_site_label
_atom_site_type_symbol
_atom_site_fract_x
_atom_site_fract_y
_atom_site_fract_z
_atom_site_U_iso_or_equiv
_atom_site_adp_type
_atom_site_occupancy
_atom_site_site_symmetry_order
_atom_site_calc_flag
_atom_site_refinement_flags_posn
_atom_site_refinement_flags_adp
_atom_site_refinement_flags_occupancy
_atom_site_disorder_assembly
_atom_site_disorder_group
C1 C 0.73569(11) 0.36588(7) 0.60532(17) 0.0171(2) Uani 1 1 d . . . . .
C2 C 0.67479(11) 0.48070(7) 0.66586(17) 0.0161(2) Uani 1 1 d . . . . .
C3 C 0.65109(12) 0.75269(6) 0.70074(17) 0.0165(2) Uani 1 1 d . . . . .
C4 C 0.77107(12) 0.84771(7) 0.65698(17) 0.0186(2) Uani 1 1 d . . . . .
N1 N 0.73930(10) 0.27759(6) 0.58290(16) 0.0216(2) Uani 1 1 d . . . . .
N2 N 0.82883(10) 0.41162(6) 0.56244(16) 0.0202(2) Uani 1 1 d . . . . .
N3 N 0.63695(10) 0.40298(6) 0.67017(15) 0.0171(2) Uani 1 1 d . . . . .
N4 N 0.78792(9) 0.48729(6) 0.60330(15) 0.0186(2) Uani 1 1 d . . . . .
H4 H 0.829026 0.533422 0.590774 0.022 Uiso 1 1 calc R U . . .
N5 N 0.60625(10) 0.54697(6) 0.71442(15) 0.0184(2) Uani 1 1 d . . . . .
H5 H 0.533804 0.541804 0.760096 0.022 Uiso 1 1 calc R U . . .
N6 N 0.65792(10) 0.61948(6) 0.68701(14) 0.0174(2) Uani 1 1 d . . . . .
N7 N 0.58976(10) 0.67874(6) 0.72740(15) 0.0183(2) Uani 1 1 d . . . . .
N8 N 0.59184(10) 0.82414(6) 0.72312(15) 0.0182(2) Uani 1 1 d . . . . .
H8 H 0.513908 0.829049 0.751894 0.022 Uiso 1 1 calc R U . . .
N9 N 0.66932(10) 0.88712(6) 0.69501(15) 0.0199(2) Uani 1 1 d . . . . .
N10 N 0.76790(10) 0.76558(6) 0.65723(14) 0.0176(2) Uani 1 1 d . . . . .
N11 N 0.88133(10) 0.89362(6) 0.61330(17) 0.0240(2) Uani 1 1 d . . . . .
O1 O 0.64701(10) 0.23915(5) 0.62353(16) 0.0297(2) Uani 1 1 d . . . . .
O2 O 0.83147(10) 0.24764(5) 0.52497(17) 0.0339(3) Uani 1 1 d . . . A 1
O3 O 0.87349(10) 0.96869(6) 0.61812(18) 0.0396(3) Uani 1 1 d . . . . .
O4 O 0.97216(10) 0.85482(6) 0.57620(16) 0.0338(2) Uani 1 1 d . . . B 1
O5 O 0.38511(10) 0.56033(5) 0.85590(17) 0.0323(2) Uani 1 1 d . . . . .
O6 O 0.92472(9) 0.62309(5) 0.56473(15) 0.0261(2) Uani 1 1 d . . . . .
H5A H 0.351390 0.606886 0.869682 0.039 Uiso 1 1 d R U . . .
H6A H 0.899400 0.668746 0.603002 0.039 Uiso 1 1 d R U . . .
H5B H 0.325650 0.523486 0.842952 0.039 Uiso 1 1 d R U . . .
H6B H 1.003810 0.623206 0.551642 0.039 Uiso 1 1 d R U . . .

loop_
_atom_site_aniso_label
_atom_site_aniso_U_11
_atom_site_aniso_U_22
_atom_site_aniso_U_33
_atom_site_aniso_U_23
_atom_site_aniso_U_13
_atom_site_aniso_U_12
C1 0.0163(5) 0.0142(5) 0.0220(6) -0.0009(4) 0.0066(4) 0.0013(4)
C2 0.0162(5) 0.0146(5) 0.0178(5) 0.0002(4) 0.0045(4) 0.0011(4)
C3 0.0193(6) 0.0145(5) 0.0159(5) -0.0005(4) 0.0042(4) 0.0021(4)
C4 0.0194(6) 0.0162(5) 0.0199(6) -0.0004(4) 0.0035(5) -0.0005(4)
N1 0.0211(5) 0.0153(5) 0.0301(6) -0.0018(4) 0.0089(4) 0.0012(4)
N2 0.0187(5) 0.0147(4) 0.0290(6) -0.0004(4) 0.0089(4) 0.0013(4)
N3 0.0170(5) 0.0132(4) 0.0224(5) -0.0006(4) 0.0074(4) 0.0001(4)
N4 0.0180(5) 0.0125(4) 0.0273(5) -0.0002(4) 0.0093(4) -0.0002(4)
N5 0.0183(5) 0.0130(4) 0.0265(5) -0.0005(4) 0.0106(4) -0.0002(4)
N6 0.0196(5) 0.0137(4) 0.0194(5) -0.0002(3) 0.0049(4) 0.0006(4)
N7 0.0202(5) 0.0147(5) 0.0213(5) -0.0005(4) 0.0070(4) 0.0014(4)
N8 0.0174(5) 0.0142(4) 0.0239(5) -0.0008(4) 0.0065(4) 0.0012(3)
N9 0.0205(5) 0.0147(5) 0.0247(5) -0.0003(4) 0.0046(4) -0.0009(4)
N10 0.0187(5) 0.0158(4) 0.0189(5) -0.0005(4) 0.0054(4) 0.0003(4)
N11 0.0226(5) 0.0199(5) 0.0300(6) 0.0002(4) 0.0068(5) -0.0021(4)
O1 0.0289(5) 0.0161(4) 0.0480(6) -0.0004(4) 0.0168(4) -0.0044(3)
O2 0.0292(5) 0.0224(5) 0.0554(7) -0.0077(4) 0.0211(5) 0.0052(4)
O3 0.0377(6) 0.0179(4) 0.0677(8) 0.0039(5) 0.0213(6) -0.0042(4)
O4 0.0254(5) 0.0320(5) 0.0481(6) -0.0050(4) 0.0172(5) -0.0009(4)
O5 0.0288(5) 0.0161(4) 0.0570(7) -0.0043(4) 0.0208(5) -0.0037(3)
O6 0.0191(4) 0.0188(4) 0.0437(6) -0.0014(4) 0.0141(4) -0.0012(3)

loop_
_atom_type_symbol
_atom_type_description
_atom_type_scat_dispersion_real
_atom_type_scat_dispersion_imag
_atom_type_scat_source
C C 0.0033 0.0016 'International Tables Vol C Tables 4.2.6.8 and 6.1.1.4'
H H 0.0000 0.0000 'International Tables Vol C Tables 4.2.6.8 and 6.1.1.4'
N N 0.0061 0.0033 'International Tables Vol C Tables 4.2.6.8 and 6.1.1.4'
O O 0.0106 0.0060 'International Tables Vol C Tables 4.2.6.8 and 6.1.1.4'

loop_
_geom_angle_atom_site_label_1
_geom_angle_atom_site_label_2
_geom_angle_atom_site_label_3
_geom_angle
_geom_angle_site_symmetry_1
_geom_angle_site_symmetry_3
_geom_angle_publ_flag
N2 C1 N3 118.20(10) . . ?
N2 C1 N1 120.50(10) . . ?
N3 C1 N1 121.30(10) . . ?
N3 C2 N4 111.64(10) . . ?
N3 C2 N5 124.94(10) . . ?
N4 C2 N5 123.40(10) . . ?
N10 C3 N8 110.69(10) . . ?
N10 C3 N7 129.23(10) . . ?
N8 C3 N7 120.07(10) . . ?
N9 C4 N10 117.91(11) . . ?
N9 C4 N11 119.69(10) . . ?
N10 C4 N11 122.39(10) . . ?
O2 N1 O1 125.34(10) . . ?
O2 N1 C1 118.24(10) . . ?
O1 N1 C1 116.42(10) . . ?
C1 N2 N4 101.18(9) . . ?
C2 N3 C1 99.80(9) . . ?
C2 N4 N2 109.17(9) . . ?
N6 N5 C2 114.81(9) . . ?
N7 N6 N5 112.77(10) . . ?
N6 N7 C3 109.81(10) . . ?
C3 N8 N9 109.99(10) . . ?
C4 N9 N8 100.91(9) . . ?
C3 N10 C4 100.51(9) . . ?
O4 N11 O3 125.93(11) . . ?
O4 N11 C4 117.46(10) . . ?
O3 N11 C4 116.61(10) . . ?

loop_
_geom_bond_atom_site_label_1
_geom_bond_atom_site_label_2
_geom_bond_distance
_geom_bond_site_symmetry_2
_geom_bond_publ_flag
C1 N2 1.3071(15) . ?
C1 N3 1.3473(14) . ?
C1 N1 1.4510(14) . ?
C2 N3 1.3314(14) . ?
C2 N4 1.3414(14) . ?
C2 N5 1.3752(14) . ?
C3 N10 1.3314(16) . ?
C3 N8 1.3442(14) . ?
C3 N7 1.3964(14) . ?
C4 N9 1.3138(15) . ?
C4 N10 1.3415(14) . ?
C4 N11 1.4562(15) . ?
N1 O2 1.2166(14) . ?
N1 O1 1.2294(14) . ?
N2 N4 1.3551(13) . ?
N5 N6 1.3305(13) . ?
N6 N7 1.2650(13) . ?
N8 N9 1.3469(13) . ?
N11 O4 1.2107(14) . ?
N11 O3 1.2294(14) . ?
